data_2220365
loop_
_publ_author_name
'Li, Bin'
'Li, Yi-Qun'
'Cai, Yue-Peng'
'Zhou, Mei-Yun'

_publ_section_title
;
 1-{2-[(2-hydroxybenzylidene)-amino]-ethyl}-3-methyl-3<i>H</i>-imidazolium
 hexafluorophosphate
;
_journal_coeditor_code TK2322
_journal_issue 12
_journal_name_full 'Acta Crystallographica Section E'
_journal_page_first o2365
_journal_paper_doi 10.1107/S1600536808037124
_journal_volume 64
_journal_year 2008
_chemical_formula_iupac 'C13 H16 N3 O +, P F6 -'
_chemical_formula_moiety 'C13 H16 N3 O +, F6 P -'
_chemical_formula_sum 'C13 H16 F6 N3 O P'
_chemical_formula_weight 375.26
_chemical_name_systematic
;
1-{2-[(2-Hydroxybenzylidene)amino]ethyl}-3-methylimidazol-3-ium
hexafluorophosphate
;
_space_group_IT_number 15
_symmetry_cell_setting monoclinic
_symmetry_space_group_name_Hall '-C 2yc'
_symmetry_space_group_name_H-M 'C 1 2/c 1'
_atom_sites_solution_hydrogens geom
_atom_sites_solution_primary direct
_atom_sites_solution_secondary difmap
_audit_creation_method SHELXL-97
_cell_angle_alpha 90
_cell_angle_beta 118.342(6)
_cell_angle_gamma 90
_cell_formula_units_Z 8
_cell_length_a 28.239(15)
_cell_length_b 7.134(4)
_cell_length_c 18.017(9)
_cell_measurement_reflns_used 2060
_cell_measurement_temperature 298(2)
_cell_measurement_theta_max 22.9
_cell_measurement_theta_min 2.9
_cell_volume 3195(3)
_computing_cell_refinement 'SMART (Bruker, 1998)'
_computing_data_collection 'SMART (Bruker, 1998)'
_computing_data_reduction 'SAINT (Bruker, 1999)'
_computing_molecular_graphics 'SHELXTL (Sheldrick, 2008)'
_computing_publication_material 'SHELXTL (Sheldrick, 2008)'
_computing_structure_refinement 'SHELXL97 (Sheldrick, 2008)'
_computing_structure_solution 'SHELXS97 (Sheldrick, 2008)'
_diffrn_ambient_temperature 298(2)
_diffrn_measured_fraction_theta_full 0.994
_diffrn_measured_fraction_theta_max 0.994
_diffrn_measurement_device_type 'Bruker SMART CCD area-detector'
_diffrn_measurement_method '\f and \w'
_diffrn_radiation_monochromator graphite
_diffrn_radiation_source 'fine-focus sealed tube'
_diffrn_radiation_type MoK\a
_diffrn_radiation_wavelength 0.71073
_diffrn_reflns_av_R_equivalents 0.043
_diffrn_reflns_av_sigmaI/netI 0.051
_diffrn_reflns_limit_h_max 34
_diffrn_reflns_limit_h_min -19
_diffrn_reflns_limit_k_max 8
_diffrn_reflns_limit_k_min -8
_diffrn_reflns_limit_l_max 19
_diffrn_reflns_limit_l_min -21
_diffrn_reflns_number 8091
_diffrn_reflns_theta_full 25.5
_diffrn_reflns_theta_max 25.5
_diffrn_reflns_theta_min 2.3
_exptl_absorpt_coefficient_mu 0.243
_exptl_absorpt_correction_T_max 0.965
_exptl_absorpt_correction_T_min 0.926
_exptl_absorpt_correction_type multi-scan
_exptl_absorpt_process_details '(SADABS; Sheldrick, 1996)'
_exptl_crystal_colour yellow
_exptl_crystal_density_diffrn 1.561
_exptl_crystal_density_method 'not measured'
_exptl_crystal_description prism
_exptl_crystal_F_000 1536
_exptl_crystal_size_max 0.32
_exptl_crystal_size_mid 0.25
_exptl_crystal_size_min 0.15
_refine_diff_density_max 0.72
_refine_diff_density_min -0.29
_refine_ls_extinction_method none
_refine_ls_goodness_of_fit_ref 1.01
_refine_ls_hydrogen_treatment constr
_refine_ls_matrix_type full
_refine_ls_number_parameters 221
_refine_ls_number_reflns 2969
_refine_ls_number_restraints 0
_refine_ls_restrained_S_all 1.01
_refine_ls_R_factor_all 0.101
_refine_ls_R_factor_gt 0.066
_refine_ls_shift/su_max_lt 0.001
_refine_ls_shift/su_mean 0.000
_refine_ls_structure_factor_coef Fsqd
_refine_ls_weighting_details 'calc w=1/[\s^2^(Fo^2^)+(0.095P)^2^+15.5678P] where P=(Fo^2^+2Fc^2^)/3'
_refine_ls_weighting_scheme calc
_refine_ls_wR_factor_gt 0.189
_refine_ls_wR_factor_ref 0.215
_reflns_number_gt 1965
_reflns_number_total 2969
_reflns_threshold_expression I>2\s(I)
_cod_data_source_file tk2322.cif
_cod_data_source_block I
_cod_depositor_comments
;
The following automatic conversions were performed:
'_symmetry_cell_setting' value 'Monoclinic' changed to 'monoclinic'
according to '/home/saulius/struct/CIF-dictionaries/cif_core.dic'
dictionary named 'cif_core.dic' version 2.4.1 from 2010-06-29.

Automatic conversion script
Id: cif_fix_enum 1527 2010-12-29 10:47:43Z saulius 

The following automatic conversions were performed:

'_symmetry_cell_setting' value 'Monoclinic' changed to 'monoclinic'
according to /home/saulius/struct/CIF-dictionaries/cif_core.dic
dictionary named 'cif_core.dic' version 2.4.1 from 2010-06-29.

Automatic conversion script
Id: cif_fix_values 1715 2011-07-08 13:25:40Z adriana 
;
_cod_original_cell_volume 3194(3)
_cod_original_sg_symbol_H-M 'C 2/c'
_cod_database_code 2220365
_cod_database_fobs_code 2220365

loop_
_symmetry_equiv_pos_as_xyz
'x, y, z'
'-x, y, -z+1/2'
'x+1/2, y+1/2, z'
'-x+1/2, y+1/2, -z+1/2'
'-x, -y, -z'
'x, -y, z-1/2'
'-x+1/2, -y+1/2, -z'
'x+1/2, -y+1/2, z-1/2'

loop_
_atom_site_type_symbol
_atom_site_label
_atom_site_fract_x
_atom_site_fract_y
_atom_site_fract_z
_atom_site_U_iso_or_equiv
_atom_site_adp_type
_atom_site_calc_flag
_atom_site_refinement_flags
_atom_site_occupancy
P P1 0.7500 0.7500 0.0000 0.0501(5) Uani d S 1
P P2 1.0000 0.6525(3) 0.2500 0.0583(5) Uani d S 1
F F1 0.81350(11) 0.7434(5) 0.05733(18) 0.0696(9) Uani d . 1
F F2 0.74441(13) 0.5737(5) 0.04985(19) 0.0742(9) Uani d . 1
F F3 0.74598(13) 0.8887(5) 0.06617(18) 0.0737(9) Uani d . 1
F F4 1.0089(2) 0.5007(9) 0.3170(3) 0.159(2) Uani d . 1
F F5 0.93929(17) 0.6504(10) 0.2199(4) 0.162(2) Uani d . 1
F F6 1.0081(3) 0.8057(8) 0.3156(3) 0.156(2) Uani d . 1
O O1 0.80570(15) 0.2094(7) 0.2303(3) 0.0801(12) Uani d . 1
H H1 0.8137 0.1973 0.1923 0.120 Uiso calc R 1
N N1 0.86812(17) 0.1728(6) 0.1638(3) 0.0551(10) Uani d . 1
N N2 0.86519(16) 0.3299(5) -0.0349(2) 0.0513(10) Uani d . 1
N N3 0.85173(18) 0.3101(6) -0.1622(3) 0.0591(11) Uani d . 1
C C1 0.8504(2) 0.1958(7) 0.3054(3) 0.0566(12) Uani d . 1
C C2 0.8461(3) 0.2063(8) 0.3792(4) 0.0671(15) Uani d . 1
H H2 0.8126 0.2218 0.3762 0.081 Uiso calc R 1
C C3 0.8914(3) 0.1938(8) 0.4566(4) 0.0722(16) Uani d . 1
H H3 0.8882 0.2028 0.5055 0.087 Uiso calc R 1
C C4 0.9408(3) 0.1686(8) 0.4625(4) 0.0719(16) Uani d . 1
H H4 0.9710 0.1597 0.5152 0.086 Uiso calc R 1
C C5 0.9460(2) 0.1563(7) 0.3911(3) 0.0626(13) Uani d . 1
H H5 0.9799 0.1381 0.3956 0.075 Uiso calc R 1
C C6 0.90111(19) 0.1708(6) 0.3114(3) 0.0491(11) Uani d . 1
C C7 0.9077(2) 0.1593(7) 0.2363(3) 0.0536(12) Uani d . 1
H H7 0.9419 0.1416 0.2420 0.064 Uiso calc R 1
C C8 0.8777(2) 0.1599(7) 0.0908(3) 0.0600(13) Uani d . 1
H H8A 0.8596 0.0508 0.0571 0.072 Uiso calc R 1
H H8B 0.9160 0.1475 0.1095 0.072 Uiso calc R 1
C C9 0.8567(2) 0.3333(8) 0.0397(3) 0.0634(14) Uani d . 1
H H9A 0.8185 0.3450 0.0217 0.076 Uiso calc R 1
H H9B 0.8748 0.4416 0.0741 0.076 Uiso calc R 1
C C10 0.9137(2) 0.3503(8) -0.0329(3) 0.0612(13) Uani d . 1
H H10 0.9466 0.3686 0.0150 0.073 Uiso calc R 1
C C11 0.9053(2) 0.3392(8) -0.1120(3) 0.0627(13) Uani d . 1
H H11 0.9312 0.3494 -0.1297 0.075 Uiso calc R 1
C C12 0.8285(2) 0.3056(7) -0.1133(3) 0.0612(13) Uani d . 1
H H12 0.7920 0.2881 -0.1319 0.073 Uiso calc R 1
C C13 0.8247(3) 0.2925(10) -0.2541(3) 0.087(2) Uani d . 1
H H13A 0.7873 0.2649 -0.2742 0.131 Uiso calc R 1
H H13B 0.8410 0.1930 -0.2699 0.131 Uiso calc R 1
H H13C 0.8280 0.4080 -0.2786 0.131 Uiso calc R 1

loop_
_atom_site_aniso_label
_atom_site_aniso_U_11
_atom_site_aniso_U_22
_atom_site_aniso_U_33
_atom_site_aniso_U_12
_atom_site_aniso_U_13
_atom_site_aniso_U_23
P1 0.0469(10) 0.0621(11) 0.0450(9) 0.0109(8) 0.0248(8) 0.0034(8)
P2 0.0526(11) 0.0736(13) 0.0541(10) 0.000 0.0296(9) 0.000
F1 0.0422(16) 0.088(2) 0.0708(19) 0.0081(15) 0.0202(14) -0.0014(16)
F2 0.084(2) 0.075(2) 0.0696(19) 0.0024(17) 0.0408(17) 0.0159(16)
F3 0.084(2) 0.082(2) 0.0611(18) 0.0150(17) 0.0393(17) -0.0107(15)
F4 0.181(5) 0.157(5) 0.135(4) -0.002(4) 0.073(4) 0.072(4)
F5 0.063(3) 0.243(7) 0.174(5) -0.004(3) 0.051(3) -0.033(5)
F6 0.209(6) 0.150(5) 0.108(4) -0.003(4) 0.076(4) -0.052(3)
O1 0.055(2) 0.116(3) 0.080(3) -0.006(2) 0.040(2) -0.018(2)
N1 0.058(3) 0.061(2) 0.057(2) 0.001(2) 0.035(2) -0.002(2)
N2 0.056(2) 0.051(2) 0.046(2) 0.0114(18) 0.0238(19) 0.0029(17)
N3 0.069(3) 0.056(2) 0.051(2) 0.004(2) 0.027(2) 0.0005(19)
C1 0.062(3) 0.053(3) 0.070(3) -0.009(2) 0.043(3) -0.004(2)
C2 0.078(4) 0.063(3) 0.089(4) -0.009(3) 0.062(4) -0.006(3)
C3 0.111(5) 0.056(3) 0.077(4) -0.003(3) 0.067(4) 0.005(3)
C4 0.092(4) 0.068(4) 0.060(3) 0.007(3) 0.040(3) 0.009(3)
C5 0.064(3) 0.063(3) 0.063(3) 0.011(3) 0.033(3) 0.010(3)
C6 0.056(3) 0.046(2) 0.053(3) 0.002(2) 0.031(2) 0.003(2)
C7 0.057(3) 0.050(3) 0.069(3) 0.005(2) 0.042(3) 0.005(2)
C8 0.072(3) 0.061(3) 0.062(3) 0.003(3) 0.044(3) -0.006(2)
C9 0.079(4) 0.065(3) 0.057(3) 0.016(3) 0.042(3) 0.003(2)
C10 0.049(3) 0.068(3) 0.063(3) 0.003(2) 0.024(2) 0.003(3)
C11 0.065(3) 0.067(3) 0.067(3) 0.006(3) 0.040(3) 0.008(3)
C12 0.056(3) 0.062(3) 0.066(3) -0.001(2) 0.029(3) -0.005(3)
C13 0.105(5) 0.101(5) 0.047(3) 0.002(4) 0.029(3) -0.005(3)

loop_
_atom_type_symbol
_atom_type_description
_atom_type_scat_dispersion_real
_atom_type_scat_dispersion_imag
_atom_type_scat_source
C C 0.0033 0.0016 'International Tables Vol C Tables 4.2.6.8 and 6.1.1.4'
H H 0.0000 0.0000 'International Tables Vol C Tables 4.2.6.8 and 6.1.1.4'
N N 0.0061 0.0033 'International Tables Vol C Tables 4.2.6.8 and 6.1.1.4'
O O 0.0106 0.0060 'International Tables Vol C Tables 4.2.6.8 and 6.1.1.4'
P P 0.1023 0.0942 'International Tables Vol C Tables 4.2.6.8 and 6.1.1.4'
F F 0.0171 0.0103 'International Tables Vol C Tables 4.2.6.8 and 6.1.1.4'

loop_
_geom_angle_atom_site_label_1
_geom_angle_atom_site_label_2
_geom_angle_atom_site_label_3
_geom_angle_site_symmetry_1
_geom_angle_site_symmetry_3
_geom_angle
F1 P1 F1 7_665 . 180.00(12)
F1 P1 F3 7_665 . 90.50(16)
F1 P1 F3 . . 89.50(16)
F1 P1 F3 7_665 7_665 89.50(16)
F1 P1 F3 . 7_665 90.50(16)
F3 P1 F3 . 7_665 180.0(2)
F1 P1 F2 7_665 7_665 89.62(17)
F1 P1 F2 . 7_665 90.38(17)
F3 P1 F2 . 7_665 89.60(17)
F3 P1 F2 7_665 7_665 90.40(17)
F1 P1 F2 7_665 . 90.38(17)
F1 P1 F2 . . 89.62(17)
F3 P1 F2 . . 90.40(17)
F3 P1 F2 7_665 . 89.60(17)
F2 P1 F2 7_665 . 180.0(2)
F5 P2 F5 2_755 . 178.9(5)
F5 P2 F6 2_755 . 90.1(4)
F5 P2 F6 . . 90.7(3)
F5 P2 F6 2_755 2_755 90.7(3)
F5 P2 F6 . 2_755 90.1(3)
F6 P2 F6 . 2_755 89.9(5)
F5 P2 F4 2_755 2_755 90.6(3)
F5 P2 F4 . 2_755 88.6(3)
F6 P2 F4 . 2_755 179.0(4)
F6 P2 F4 2_755 2_755 89.3(3)
F5 P2 F4 2_755 . 88.6(3)
F5 P2 F4 . . 90.6(3)
F6 P2 F4 . . 89.3(3)
F6 P2 F4 2_755 . 179.0(4)
F4 P2 F4 2_755 . 91.4(5)
C1 O1 H1 . . 109.5
C7 N1 C8 . . 118.3(4)
C12 N2 C10 . . 108.3(4)
C12 N2 C9 . . 126.8(5)
C10 N2 C9 . . 124.9(4)
C12 N3 C11 . . 107.9(4)
C12 N3 C13 . . 126.4(5)
C11 N3 C13 . . 125.7(5)
O1 C1 C2 . . 119.5(5)
O1 C1 C6 . . 121.6(4)
C2 C1 C6 . . 118.9(5)
C3 C2 C1 . . 120.3(5)
C3 C2 H2 . . 119.9
C1 C2 H2 . . 119.9
C4 C3 C2 . . 120.9(5)
C4 C3 H3 . . 119.6
C2 C3 H3 . . 119.6
C3 C4 C5 . . 120.1(6)
C3 C4 H4 . . 120.0
C5 C4 H4 . . 120.0
C4 C5 C6 . . 120.8(5)
C4 C5 H5 . . 119.6
C6 C5 H5 . . 119.6
C1 C6 C5 . . 119.1(4)
C1 C6 C7 . . 121.1(5)
C5 C6 C7 . . 119.8(4)
N1 C7 C6 . . 121.3(4)
N1 C7 H7 . . 119.4
C6 C7 H7 . . 119.4
N1 C8 C9 . . 108.2(4)
N1 C8 H8A . . 110.1
C9 C8 H8A . . 110.1
N1 C8 H8B . . 110.1
C9 C8 H8B . . 110.1
H8A C8 H8B . . 108.4
N2 C9 C8 . . 111.1(4)
N2 C9 H9A . . 109.4
C8 C9 H9A . . 109.4
N2 C9 H9B . . 109.4
C8 C9 H9B . . 109.4
H9A C9 H9B . . 108.0
C11 C10 N2 . . 107.4(5)
C11 C10 H10 . . 126.3
N2 C10 H10 . . 126.3
C10 C11 N3 . . 107.3(5)
C10 C11 H11 . . 126.4
N3 C11 H11 . . 126.4
N2 C12 N3 . . 109.1(5)
N2 C12 H12 . . 125.5
N3 C12 H12 . . 125.5
N3 C13 H13A . . 109.5
N3 C13 H13B . . 109.5
H13A C13 H13B . . 109.5
N3 C13 H13C . . 109.5
H13A C13 H13C . . 109.5
H13B C13 H13C . . 109.5

loop_
_geom_bond_atom_site_label_1
_geom_bond_atom_site_label_2
_geom_bond_site_symmetry_2
_geom_bond_distance
P1 F1 7_665 1.589(3)
P1 F1 . 1.589(3)
P1 F3 . 1.594(3)
P1 F3 7_665 1.594(3)
P1 F2 7_665 1.596(3)
P1 F2 . 1.596(3)
P2 F5 2_755 1.533(4)
P2 F5 . 1.533(4)
P2 F6 . 1.544(5)
P2 F6 2_755 1.544(5)
P2 F4 2_755 1.550(5)
P2 F4 . 1.550(5)
O1 C1 . 1.346(6)
O1 H1 . 0.8200
N1 C7 . 1.256(6)
N1 C8 . 1.467(6)
N2 C12 . 1.308(6)
N2 C10 . 1.360(6)
N2 C9 . 1.474(6)
N3 C12 . 1.324(6)
N3 C11 . 1.360(7)
N3 C13 . 1.464(6)
C1 C2 . 1.392(7)
C1 C6 . 1.396(7)
C2 C3 . 1.377(8)
C2 H2 . 0.9300
C3 C4 . 1.359(8)
C3 H3 . 0.9300
C4 C5 . 1.366(7)
C4 H4 . 0.9300
C5 C6 . 1.398(7)
C5 H5 . 0.9300
C6 C7 . 1.454(6)
C7 H7 . 0.9300
C8 C9 . 1.487(7)
C8 H8A . 0.9700
C8 H8B . 0.9700
C9 H9A . 0.9700
C9 H9B . 0.9700
C10 C11 . 1.333(7)
C10 H10 . 0.9300
C11 H11 . 0.9300
C12 H12 . 0.9300
C13 H13A . 0.9600
C13 H13B . 0.9600
C13 H13C . 0.9600

loop_
_geom_hbond_atom_site_label_D
_geom_hbond_atom_site_label_H
_geom_hbond_atom_site_label_A
_geom_hbond_distance_DH
_geom_hbond_distance_HA
_geom_hbond_distance_DA
_geom_hbond_angle_DHA
O1 H1 N1 0.82 1.85 2.572(5) 147

loop_
_geom_torsion_atom_site_label_1
_geom_torsion_atom_site_label_2
_geom_torsion_atom_site_label_3
_geom_torsion_atom_site_label_4
_geom_torsion
O1 C1 C2 C3 -179.6(5)
C6 C1 C2 C3 0.6(8)
C1 C2 C3 C4 -0.9(8)
C2 C3 C4 C5 0.4(9)
C3 C4 C5 C6 0.5(9)
O1 C1 C6 C5 -179.6(5)
C2 C1 C6 C5 0.3(7)
O1 C1 C6 C7 0.3(7)
C2 C1 C6 C7 -179.9(5)
C4 C5 C6 C1 -0.8(8)
C4 C5 C6 C7 179.3(5)
C8 N1 C7 C6 -180.0(4)
C1 C6 C7 N1 0.5(7)
C5 C6 C7 N1 -179.7(5)
C7 N1 C8 C9 -123.0(5)
C12 N2 C9 C8 107.3(6)
C10 N2 C9 C8 -72.1(7)
N1 C8 C9 N2 179.9(4)
C12 N2 C10 C11 0.5(6)
C9 N2 C10 C11 180.0(5)
N2 C10 C11 N3 -0.6(6)
C12 N3 C11 C10 0.5(6)
C13 N3 C11 C10 178.9(5)
C10 N2 C12 N3 -0.1(6)
C9 N2 C12 N3 -179.6(4)
C11 N3 C12 N2 -0.2(6)
C13 N3 C12 N2 -178.6(5)
